data_7051507
_journal_name_full 'New Journal of Chemistry'
_journal_paper_doi 10.1039/a907417a
_journal_year 1999
_chemical_formula_moiety '(C62H46N8S2Cd2)2+ 2 PF6- 2 CH3CN'
_chemical_formula_sum 'C66 H52 Cd2 F12 N10 P2 S2'
_chemical_formula_weight 1564.07
_space_group_IT_number 2
_symmetry_cell_setting triclinic
_symmetry_Int_Tables_number 2
_symmetry_space_group_name_Hall '-P 1'
_symmetry_space_group_name_H-M 'P -1'
_cell_angle_alpha 64.28(2)
_cell_angle_beta 82.88(2)
_cell_angle_gamma 86.51(2)
_cell_formula_units_Z 1
_cell_length_a 9.266(2)
_cell_length_b 13.309(2)
_cell_length_c 14.782(3)
_cell_measurement_temperature 301.2
_cell_volume 1629.6(6)
_diffrn_ambient_temperature 301.2
_exptl_crystal_density_diffrn 1.594
_refine_ls_R_factor_obs 0.0570
_refine_ls_wR_factor_obs 0.0863
_cod_depositor_comments
;
The following automatic conversions were performed:

'_atom_site_thermal_displace_type' tag value 'Uij' was replaced with
'Uani' value 78 times.

Automatic conversion script
Id: cif_fix_values 1646 2011-03-28 12:23:43Z adriana 
;
_cod_database_code 7051507

loop_
_symmetry_equiv_pos_as_xyz
'  +x,  +y,  +z'
'  -x,  -y,  -z'

loop_
_atom_site_aniso_label
_atom_site_aniso_U_11
_atom_site_aniso_U_22
_atom_site_aniso_U_33
_atom_site_aniso_U_12
_atom_site_aniso_U_13
_atom_site_aniso_U_23
Cd(1) 0.0434(3) 0.0504(3) 0.0457(3) -0.0042(2) -0.0083(2) -0.0248(2)
S(1) 0.0459(7) 0.0525(7) 0.0474(7) -0.0055(5) -0.0025(5) -0.0256(6)
P(1) 0.073(1) 0.091(1) 0.061(1) -0.0112(9) 0.0006(8) -0.0398(9)
N(1) 0.051(3) 0.053(3) 0.051(3) 0.000(2) -0.004(2) -0.020(2)
N(2) 0.045(2) 0.055(3) 0.056(3) 0.005(2) -0.009(2) -0.032(2)
N(3) 0.050(3) 0.048(2) 0.050(2) -0.005(2) -0.003(2) -0.023(2)
N(4) 0.056(3) 0.051(3) 0.065(3) -0.005(2) -0.013(2) -0.031(2)
N(5) 0.15(1) 0.24(2) 0.21(1) -0.015(10) -0.051(9) -0.12(1)
C(1) 0.048(3) 0.048(3) 0.042(3) -0.005(2) -0.001(2) -0.020(2)
C(2) 0.067(4) 0.073(4) 0.052(3) 0.007(3) 0.000(3) -0.028(3)
C(3) 0.125(7) 0.070(4) 0.061(4) 0.010(4) 0.015(4) -0.035(3)
C(4) 0.115(6) 0.068(4) 0.054(4) -0.011(4) 0.001(4) -0.035(3)
C(5) 0.084(5) 0.072(4) 0.063(4) -0.011(3) -0.019(3) -0.031(3)
C(6) 0.056(3) 0.058(3) 0.059(3) 0.002(2) -0.010(3) -0.031(3)
C(7) 0.22(1) 0.122(8) 0.090(6) -0.022(8) -0.010(7) -0.075(6)
C(8) 0.047(3) 0.078(4) 0.069(4) 0.000(3) -0.011(3) -0.038(3)
C(9) 0.051(4) 0.099(6) 0.110(6) -0.002(3) -0.021(4) -0.057(5)
C(10) 0.066(4) 0.099(5) 0.089(5) 0.010(3) -0.035(4) -0.059(4)
C(11) 0.078(4) 0.073(4) 0.069(4) 0.021(3) -0.029(3) -0.049(3)
C(12) 0.107(6) 0.093(5) 0.067(4) 0.023(4) -0.040(4) -0.049(4)
C(13) 0.121(7) 0.080(5) 0.048(4) 0.014(4) -0.020(4) -0.033(3)
C(14) 0.097(5) 0.049(3) 0.052(3) 0.007(3) -0.005(3) -0.025(3)
C(15) 0.093(5) 0.072(4) 0.054(4) -0.002(4) 0.009(3) -0.021(3)
C(16) 0.084(5) 0.072(4) 0.077(5) -0.017(4) 0.018(4) -0.022(4)
C(17) 0.061(4) 0.069(4) 0.075(4) -0.015(3) -0.003(3) -0.024(3)
C(18) 0.065(3) 0.046(3) 0.043(3) 0.004(2) -0.007(2) -0.022(2)
C(19) 0.055(3) 0.045(3) 0.057(3) 0.012(2) -0.018(2) -0.031(2)
C(20) 0.063(4) 0.053(3) 0.074(4) -0.005(3) -0.005(3) -0.028(3)
C(21) 0.058(4) 0.068(4) 0.110(6) 0.005(3) 0.009(4) -0.047(4)
C(22) 0.086(5) 0.065(4) 0.089(5) -0.011(3) 0.025(4) -0.045(4)
C(23) 0.084(5) 0.053(3) 0.058(4) -0.020(3) 0.013(3) -0.030(3)
C(24) 0.101(6) 0.081(5) 0.064(4) -0.035(4) 0.018(4) -0.047(4)
C(25) 0.136(8) 0.079(5) 0.056(4) -0.048(5) -0.006(4) -0.036(4)
C(26) 0.084(5) 0.064(4) 0.052(3) -0.029(3) -0.012(3) -0.024(3)
C(27) 0.083(6) 0.098(6) 0.081(5) -0.030(4) -0.037(4) -0.032(4)
C(28) 0.066(5) 0.095(5) 0.121(7) 0.002(4) -0.046(4) -0.053(5)
C(29) 0.046(4) 0.084(4) 0.102(5) -0.003(3) -0.023(3) -0.049(4)
C(30) 0.075(4) 0.052(3) 0.042(3) -0.025(3) -0.006(2) -0.020(2)
C(31) 0.059(3) 0.047(3) 0.049(3) -0.015(2) 0.004(2) -0.024(2)
C(32) 0.15(1) 0.117(10) 0.14(1) -0.034(8) -0.037(9) -0.027(8)
C(33) 0.24(2) 0.121(10) 0.13(1) -0.02(1) -0.03(1) -0.038(8)

loop_
_atom_site_label
_atom_site_fract_x
_atom_site_fract_y
_atom_site_fract_z
_atom_site_U_iso_or_equiv
_atom_site_thermal_displace_type
_atom_site_calc_flag
_atom_site_calc_attached_atom
Cd(1) 0.47999(4) 0.15779(3) -0.07583(3) 0.0445(1) Uani ? ?
S(1) 0.3326(1) 0.0011(1) 0.08278(10) 0.0471(4) Uani ? ?
P(1) 0.0278(2) 0.5330(2) 0.7073(1) 0.0726(6) Uani ? ?
F(1) -0.1442(6) 0.5394(5) 0.7098(5) 0.126(2) Uani ? ?
F(2) 0.197(1) 0.5015(9) 0.7137(8) 0.100(3) Uani ? ?
F(2') 0.184(1) 0.581(1) 0.6765(9) 0.114(3) Uani ? ?
F(3) 0.035(1) 0.477(1) 0.6292(10) 0.116(3) Uani ? ?
F(3') 0.033(1) 0.564(1) 0.5940(9) 0.112(3) Uani ? ?
F(4) -0.005(2) 0.421(1) 0.801(1) 0.146(5) Uani ? ?
F(4') 0.021(2) 0.412(1) 0.727(1) 0.152(5) Uani ? ?
F(5) 0.0369(9) 0.5178(8) 0.8195(7) 0.120(3) Uani ? ?
F(5') 0.024(2) 0.602(2) 0.776(1) 0.102(5) Uani ? ?
F(6) 0.010(2) 0.657(1) 0.698(1) 0.154(5) Uani ? ?
F(6') 0.039(2) 0.643(1) 0.600(1) 0.153(5) Uani ? ?
N(1) 0.5570(5) 0.2732(4) -0.2471(3) 0.052(1) Uani ? ?
N(2) 0.2853(5) 0.1816(4) -0.1785(3) 0.049(1) Uani ? ?
N(3) 0.3825(5) 0.2965(4) -0.0242(3) 0.048(1) Uani ? ?
N(4) 0.6604(5) 0.2149(4) -0.0015(4) 0.055(1) Uani ? ?
N(5) 0.129(2) -0.035(1) 0.611(1) 0.186(7) Uani ? ?
C(1) 0.3569(5) 0.0380(4) 0.1822(4) 0.046(1) Uani ? ?
C(2) 0.2448(7) 0.0904(6) 0.2172(5) 0.065(2) Uani ? ?
C(3) 0.264(1) 0.1259(6) 0.2891(6) 0.086(3) Uani ? ?
C(4) 0.3976(10) 0.1105(6) 0.3304(5) 0.077(2) Uani ? ?
C(5) 0.5086(8) 0.0573(6) 0.2948(5) 0.071(2) Uani ? ?
C(6) 0.4888(7) 0.0217(5) 0.2221(5) 0.056(2) Uani ? ?
C(7) 0.421(2) 0.1500(9) 0.4079(8) 0.131(4) Uani ? ?
C(8) 0.1544(7) 0.1361(6) -0.1464(5) 0.062(2) Uani ? ?
C(9) 0.0520(8) 0.1422(7) -0.2104(7) 0.081(3) Uani ? ?
C(10) 0.0885(8) 0.1971(7) -0.3110(6) 0.076(2) Uani ? ?
C(11) 0.2259(8) 0.2461(5) -0.3492(5) 0.066(2) Uani ? ?
C(12) 0.273(1) 0.3057(7) -0.4559(6) 0.082(3) Uani ? ?
C(13) 0.399(1) 0.3476(6) -0.4868(5) 0.081(3) Uani ? ?
C(14) 0.5062(8) 0.3372(5) -0.4193(4) 0.065(2) Uani ? ?
C(15) 0.6471(9) 0.3808(6) -0.4507(5) 0.076(2) Uani ? ?
C(16) 0.7380(9) 0.3705(6) -0.3827(6) 0.083(2) Uani ? ?
C(17) 0.6870(7) 0.3153(6) -0.2793(5) 0.071(2) Uani ? ?
C(18) 0.4649(6) 0.2832(4) -0.3147(4) 0.050(1) Uani ? ?
C(19) 0.3213(6) 0.2368(4) -0.2792(4) 0.049(2) Uani ? ?
C(20) 0.2482(7) 0.3373(5) -0.0362(5) 0.063(2) Uani ? ?
C(21) 0.1822(8) 0.3997(6) 0.0125(7) 0.078(2) Uani ? ?
C(22) 0.2576(9) 0.4217(6) 0.0761(6) 0.079(2) Uani ? ?
C(23) 0.4034(8) 0.3813(5) 0.0904(5) 0.064(2) Uani ? ?
C(24) 0.487(1) 0.4017(7) 0.1531(6) 0.078(2) Uani ? ?
C(25) 0.623(1) 0.3629(7) 0.1638(5) 0.086(3) Uani ? ?
C(26) 0.6909(8) 0.2976(5) 0.1121(5) 0.065(2) Uani ? ?
C(27) 0.8310(9) 0.2552(7) 0.1212(6) 0.086(3) Uani ? ?
C(28) 0.8812(9) 0.1936(7) 0.0690(7) 0.089(3) Uani ? ?
C(29) 0.7943(7) 0.1751(6) 0.0089(6) 0.072(2) Uani ? ?
C(30) 0.6055(7) 0.2755(5) 0.0484(4) 0.055(2) Uani ? ?
C(31) 0.4600(6) 0.3183(4) 0.0376(4) 0.051(2) Uani ? ?
C(32) 0.152(2) -0.084(1) 0.564(1) 0.142(5) Uani ? ?
C(33) 0.164(2) -0.132(1) 0.495(1) 0.167(6) Uani ? ?
H(1) 0.1536 0.1016 0.1910 0.0775 Uani ? ?
H(2) 0.1853 0.1618 0.3118 0.1025 Uani ? ?
H(3) 0.5999 0.0452 0.3210 0.0848 Uani ? ?
H(4) 0.5665 -0.0142 0.1991 0.0665 Uani ? ?
H(5) 0.4460 0.0881 0.4676 0.1581 Uani ? ?
H(6) 0.4973 0.2027 0.3825 0.1581 Uani ? ?
H(7) 0.3340 0.1837 0.4235 0.1581 Uani ? ?
H(8) 0.1290 0.0975 -0.0756 0.0743 Uani ? ?
H(9) -0.0408 0.1087 -0.1837 0.0976 Uani ? ?
H(10) 0.0208 0.2024 -0.3562 0.0915 Uani ? ?
H(11) 0.2084 0.3137 -0.5036 0.0983 Uani ? ?
H(12) 0.4243 0.3876 -0.5574 0.0971 Uani ? ?
H(13) 0.6790 0.4180 -0.5209 0.0920 Uani ? ?
H(14) 0.8337 0.3996 -0.4038 0.1000 Uani ? ?
H(15) 0.7501 0.3085 -0.2309 0.0844 Uani ? ?
H(16) 0.1945 0.3231 -0.0802 0.0761 Uani ? ?
H(17) 0.0857 0.4272 0.0019 0.0934 Uani ? ?
H(18) 0.2130 0.4634 0.1106 0.0937 Uani ? ?
H(19) 0.4461 0.4434 0.1884 0.0930 Uani ? ?
H(20) 0.6776 0.3783 0.2066 0.1026 Uani ? ?
H(21) 0.8913 0.2684 0.1622 0.1031 Uani ? ?
H(22) 0.9767 0.1632 0.0748 0.1059 Uani ? ?
H(23) 0.8317 0.1326 -0.0263 0.0867 Uani ? ?
H(24) 0.0791 -0.1732 0.5053 0.1950 Uani ? ?
H(25) 0.1788 -0.0767 0.4288 0.1950 Uani ? ?
H(26) 0.2463 -0.1830 0.5084 0.1950 Uani ? ?

loop_
_geom_bond_atom_site_label_1
_geom_bond_atom_site_label_2
_geom_bond_distance
_geom_bond_site_symmetry_1
_geom_bond_site_symmetry_2
_geom_bond_publ_flag
Cd(1) S(1) 2.650(1) ? ? yes
Cd(1) S(1) 2.682(1) ? ? yes
Cd(1) N(1) 2.365(4) ? ? yes
Cd(1) N(2) 2.419(4) ? ? yes
Cd(1) N(3) 2.378(4) ? ? yes
Cd(1) N(4) 2.432(5) ? ? yes
S(1) C(1) 1.782(5) ? ? yes
P(1) F(1) 1.588(6) ? ? yes
P(1) F(2) 1.60(1) ? ? yes
P(1) F(2') 1.55(1) ? ? yes
P(1) F(3) 1.62(1) ? ? yes
P(1) F(3') 1.54(1) ? ? yes
P(1) F(4) 1.55(1) ? ? yes
P(1) F(4') 1.51(2) ? ? yes
P(1) F(5) 1.594(9) ? ? yes
P(1) F(5') 1.63(2) ? ? yes
P(1) F(6) 1.59(2) ? ? yes
P(1) F(6') 1.63(2) ? ? yes
F(2) F(2') 0.97(1) ? ? yes
F(3) F(3') 1.04(1) ? ? yes
F(3) F(4') 1.31(2) ? ? yes
F(3') F(6') 1.11(2) ? ? yes
F(4) F(4') 1.15(2) ? ? yes
F(4) F(5) 1.51(2) ? ? yes
F(5) F(5') 1.03(2) ? ? yes
F(5') F(6) 1.08(2) ? ? yes
F(6) F(6') 1.53(2) ? ? yes
N(1) C(17) 1.304(8) ? ? yes
N(1) C(18) 1.351(7) ? ? yes
N(2) C(8) 1.326(8) ? ? yes
N(2) C(19) 1.350(7) ? ? yes
N(3) C(20) 1.329(8) ? ? yes
N(3) C(31) 1.360(7) ? ? yes
N(4) C(29) 1.319(8) ? ? yes
N(4) C(30) 1.352(8) ? ? yes
N(5) C(32) 1.14(2) ? ? yes
C(1) C(2) 1.388(8) ? ? yes
C(1) C(6) 1.387(8) ? ? yes
C(2) C(3) 1.37(1) ? ? yes
C(3) C(4) 1.41(1) ? ? yes
C(4) C(5) 1.39(1) ? ? yes
C(4) C(7) 1.49(1) ? ? yes
C(5) C(6) 1.384(9) ? ? yes
C(8) C(9) 1.40(1) ? ? yes
C(9) C(10) 1.35(1) ? ? yes
C(10) C(11) 1.40(1) ? ? yes
C(11) C(12) 1.45(1) ? ? yes
C(11) C(19) 1.404(8) ? ? yes
C(12) C(13) 1.27(1) ? ? yes
C(13) C(14) 1.45(1) ? ? yes
C(14) C(15) 1.401(9) ? ? yes
C(14) C(18) 1.406(8) ? ? yes
C(15) C(16) 1.35(1) ? ? yes
C(16) C(17) 1.410(10) ? ? yes
C(18) C(19) 1.439(8) ? ? yes
C(20) C(21) 1.389(10) ? ? yes
C(21) C(22) 1.37(1) ? ? yes
C(22) C(23) 1.43(1) ? ? yes
C(23) C(24) 1.39(1) ? ? yes
C(23) C(31) 1.414(8) ? ? yes
C(24) C(25) 1.34(1) ? ? yes
C(25) C(26) 1.46(1) ? ? yes
C(26) C(27) 1.38(1) ? ? yes
C(26) C(30) 1.431(8) ? ? yes
C(27) C(28) 1.38(1) ? ? yes
C(28) C(29) 1.375(10) ? ? yes
C(30) C(31) 1.431(9) ? ? yes
C(32) C(33) 1.40(2) ? ? yes
